data_2224913
loop_
_publ_author_name
'Shahani, Tara'
'Fun, Hoong-Kun'
'Sarveswari, S.'
'Vijayakumar, V.'
'Ragavan, R.Venkat'

_publ_section_title (<i>E</i>)-1-(6-Chloro-2-methyl-4-phenyl-3-quinolyl)-3-(4-ethoxyphenyl)prop-2-en-1-one
_journal_coeditor_code CI5014
_journal_issue 2
_journal_name_full 'Acta Crystallographica Section E'
_journal_page_first o374
_journal_paper_doi 10.1107/S1600536810001248
_journal_volume 66
_journal_year 2010
_chemical_formula_iupac 'C27 H22 Cl N O2'
_chemical_formula_moiety 'C27 H22 Cl N O2'
_chemical_formula_sum 'C27 H22 Cl N O2'
_chemical_formula_weight 427.91
_chemical_name_systematic
;
(<i>E</i>)-1-(6-Chloro-2-methyl-4-phenyl-3-quinolyl)-3-(4-ethoxyphenyl)prop-
2-en-1-one
;
_space_group_IT_number 14
_symmetry_cell_setting monoclinic
_symmetry_space_group_name_Hall '-P 2ybc'
_symmetry_space_group_name_H-M 'P 1 21/c 1'
_atom_sites_solution_hydrogens geom
_atom_sites_solution_primary direct
_atom_sites_solution_secondary difmap
_audit_creation_method SHELXL-97
_cell_angle_alpha 90.00
_cell_angle_beta 105.128(2)
_cell_angle_gamma 90.00
_cell_formula_units_Z 4
_cell_length_a 16.2086(5)
_cell_length_b 13.4760(4)
_cell_length_c 10.5450(3)
_cell_measurement_reflns_used 2856
_cell_measurement_temperature 296(2)
_cell_measurement_theta_max 19.74
_cell_measurement_theta_min 2.51
_cell_volume 2223.49(12)
_computing_cell_refinement 'SAINT (Bruker, 2009)'
_computing_data_collection 'APEX2 (Bruker, 2009)'
_computing_data_reduction 'SAINT (Bruker, 2009)'
_computing_molecular_graphics 'SHELXTL (Sheldrick, 2008)'
_computing_publication_material
;
SHELXTL (Sheldrick, 2008) and PLATON (Spek, 2009)
;
_computing_structure_refinement 'SHELXTL (Sheldrick, 2008)'
_computing_structure_solution 'SHELXTL (Sheldrick, 2008)'
_diffrn_ambient_temperature 296(2)
_diffrn_measured_fraction_theta_full 0.995
_diffrn_measured_fraction_theta_max 0.995
_diffrn_measurement_device_type
;
Bruker SMART APEXII CCD area-detector diffractometer
;
_diffrn_measurement_method '\f and \w scans'
_diffrn_radiation_monochromator graphite
_diffrn_radiation_source 'fine-focus sealed tube'
_diffrn_radiation_type MoK\a
_diffrn_radiation_wavelength 0.71073
_diffrn_reflns_av_R_equivalents 0.1095
_diffrn_reflns_av_sigmaI/netI 0.0944
_diffrn_reflns_limit_h_max 22
_diffrn_reflns_limit_h_min -22
_diffrn_reflns_limit_k_max 19
_diffrn_reflns_limit_k_min -18
_diffrn_reflns_limit_l_max 14
_diffrn_reflns_limit_l_min -14
_diffrn_reflns_number 39732
_diffrn_reflns_theta_full 30.10
_diffrn_reflns_theta_max 30.10
_diffrn_reflns_theta_min 1.99
_diffrn_standards_number 0
_exptl_absorpt_coefficient_mu 0.196
_exptl_absorpt_correction_T_max 0.9864
_exptl_absorpt_correction_T_min 0.9047
_exptl_absorpt_correction_type multi-scan
_exptl_absorpt_process_details '(<i>SADABS</i>; Bruker, 2009)'
_exptl_crystal_colour colourless
_exptl_crystal_density_diffrn 1.278
_exptl_crystal_density_method 'not measured'
_exptl_crystal_description Plate
_exptl_crystal_F_000 896
_exptl_crystal_size_max 0.52
_exptl_crystal_size_mid 0.14
_exptl_crystal_size_min 0.07
_refine_diff_density_max 0.162
_refine_diff_density_min -0.158
_refine_ls_extinction_method none
_refine_ls_goodness_of_fit_ref 0.996
_refine_ls_hydrogen_treatment constr
_refine_ls_matrix_type full
_refine_ls_number_parameters 282
_refine_ls_number_reflns 6511
_refine_ls_number_restraints 0
_refine_ls_restrained_S_all 0.996
_refine_ls_R_factor_all 0.2175
_refine_ls_R_factor_gt 0.0684
_refine_ls_shift/su_max 0.001
_refine_ls_shift/su_max_lt 0.001
_refine_ls_shift/su_mean 0.000
_refine_ls_structure_factor_coef Fsqd
_refine_ls_weighting_details 'calc w=1/[\s^2^(Fo^2^)+(0.0605P)^2^] where P=(Fo^2^+2Fc^2^)/3'
_refine_ls_weighting_scheme calc
_refine_ls_wR_factor_gt 0.1253
_refine_ls_wR_factor_ref 0.1692
_reflns_number_gt 2360
_reflns_number_total 6511
_reflns_threshold_expression I>2\s(I)
_cod_data_source_file ci5014.cif
_cod_data_source_block I
_cod_depositor_comments
;
The following automatic conversions were performed:
'_symmetry_cell_setting' value 'Monoclinic' changed to 'monoclinic'
according to '/home/saulius/struct/CIF-dictionaries/cif_core.dic'
dictionary named 'cif_core.dic' version 2.4.1 from 2010-06-29.

Automatic conversion script
Id: cif_fix_enum 1527 2010-12-29 10:47:43Z saulius 

The following automatic conversions were performed:

'_symmetry_cell_setting' value 'Monoclinic' changed to 'monoclinic'
according to /home/saulius/struct/CIF-dictionaries/cif_core.dic
dictionary named 'cif_core.dic' version 2.4.1 from 2010-06-29.

Automatic conversion script
Id: cif_fix_values 1715 2011-07-08 13:25:40Z adriana 
;
_cod_original_cell_volume 2223.49(11)
_cod_original_sg_symbol_H-M 'P 21/c'
_cod_database_code 2224913
_cod_database_fobs_code 2224913

loop_
_symmetry_equiv_pos_as_xyz
'x, y, z'
'-x, y+1/2, -z+1/2'
'-x, -y, -z'
'x, -y-1/2, z-1/2'

loop_
_atom_site_type_symbol
_atom_site_label
_atom_site_fract_x
_atom_site_fract_y
_atom_site_fract_z
_atom_site_U_iso_or_equiv
_atom_site_adp_type
_atom_site_calc_flag
_atom_site_refinement_flags
_atom_site_occupancy
_atom_site_disorder_assembly
_atom_site_disorder_group
Cl Cl1 1.16190(5) 0.67801(6) 0.88581(7) 0.0828(3) Uani d . 1 . .
O O1 0.64844(13) 0.61168(16) 0.6171(2) 0.0913(7) Uani d . 1 . .
O O2 0.56628(11) -0.02725(14) 0.68435(17) 0.0742(5) Uani d . 1 . .
N N1 0.83573(15) 0.60187(15) 1.01410(19) 0.0652(6) Uani d . 1 . .
C C1 0.76675(18) 0.57733(18) 0.9210(3) 0.0636(7) Uani d . 1 . .
C C2 0.91019(17) 0.61647(17) 0.9804(2) 0.0561(6) Uani d . 1 . .
C C3 0.98340(19) 0.64653(18) 1.0782(2) 0.0681(8) Uani d . 1 . .
H H3A 0.9796 0.6536 1.1643 0.082 Uiso calc R 1 . .
C C4 1.05818(18) 0.66517(19) 1.0508(2) 0.0669(8) Uani d . 1 . .
H H4A 1.1052 0.6855 1.1169 0.080 Uiso calc R 1 . .
C C5 1.06500(16) 0.65382(17) 0.9211(2) 0.0598(7) Uani d . 1 . .
C C6 0.99656(16) 0.62385(17) 0.8232(2) 0.0571(7) Uani d . 1 . .
H H6A 1.0023 0.6157 0.7383 0.068 Uiso calc R 1 . .
C C7 0.91777(16) 0.60528(16) 0.8499(2) 0.0516(6) Uani d . 1 . .
C C8 0.84261(17) 0.57688(16) 0.7512(2) 0.0533(6) Uani d . 1 . .
C C9 0.76818(16) 0.56417(18) 0.7873(2) 0.0568(6) Uani d . 1 . .
C C10 0.84861(15) 0.56255(19) 0.6129(2) 0.0535(6) Uani d . 1 . .
C C11 0.83198(18) 0.6399(2) 0.5248(3) 0.0722(8) Uani d . 1 . .
H H11A 0.8149 0.7011 0.5499 0.087 Uiso calc R 1 . .
C C12 0.8408(2) 0.6264(3) 0.3979(3) 0.0832(9) Uani d . 1 . .
H H12A 0.8296 0.6789 0.3386 0.100 Uiso calc R 1 . .
C C13 0.86553(19) 0.5372(3) 0.3599(3) 0.0793(9) Uani d . 1 . .
H H13A 0.8711 0.5287 0.2751 0.095 Uiso calc R 1 . .
C C14 0.88206(19) 0.4605(2) 0.4470(3) 0.0809(9) Uani d . 1 . .
H H14A 0.8990 0.3994 0.4213 0.097 Uiso calc R 1 . .
C C15 0.87381(17) 0.4728(2) 0.5731(2) 0.0696(8) Uani d . 1 . .
H H15A 0.8854 0.4200 0.6318 0.084 Uiso calc R 1 . .
C C16 0.68610(18) 0.5431(2) 0.6824(3) 0.0674(7) Uani d . 1 . .
C C17 0.65339(17) 0.4419(2) 0.6605(3) 0.0714(8) Uani d . 1 . .
H H17A 0.6050 0.4311 0.5917 0.086 Uiso calc R 1 . .
C C18 0.68782(17) 0.3647(2) 0.7317(3) 0.0701(8) Uani d . 1 . .
H H18A 0.7369 0.3770 0.7985 0.084 Uiso calc R 1 . .
C C19 0.65760(16) 0.2617(2) 0.7177(3) 0.0647(7) Uani d . 1 . .
C C20 0.59824(17) 0.2271(2) 0.6052(2) 0.0719(8) Uani d . 1 . .
H H20A 0.5783 0.2696 0.5344 0.086 Uiso calc R 1 . .
C C21 0.56885(17) 0.1309(2) 0.5978(3) 0.0703(8) Uani d . 1 . .
H H21A 0.5291 0.1092 0.5224 0.084 Uiso calc R 1 . .
C C22 0.59809(16) 0.0660(2) 0.7018(2) 0.0630(7) Uani d . 1 . .
C C23 0.65787(18) 0.0995(2) 0.8127(3) 0.0750(8) Uani d . 1 . .
H H23A 0.6782 0.0570 0.8835 0.090 Uiso calc R 1 . .
C C24 0.68682(17) 0.1947(2) 0.8180(3) 0.0747(8) Uani d . 1 . .
H H24A 0.7280 0.2153 0.8923 0.090 Uiso calc R 1 . .
C C25 0.68576(19) 0.5650(2) 0.9637(3) 0.0906(10) Uani d . 1 . .
H H25A 0.6887 0.6049 1.0401 0.136 Uiso calc R 1 . .
H H25B 0.6790 0.4965 0.9842 0.136 Uiso calc R 1 . .
H H25C 0.6379 0.5855 0.8940 0.136 Uiso calc R 1 . .
C C26 0.5940(2) -0.0967(2) 0.7886(3) 0.0938(10) Uani d . 1 . .
H H26A 0.5725 -0.0777 0.8627 0.113 Uiso calc R 1 . .
H H26B 0.6560 -0.0977 0.8171 0.113 Uiso calc R 1 . .
C C27 0.5619(2) -0.1949(3) 0.7416(4) 0.1204(13) Uani d . 1 . .
H H27A 0.5787 -0.2420 0.8119 0.181 Uiso calc R 1 . .
H H27B 0.5853 -0.2142 0.6705 0.181 Uiso calc R 1 . .
H H27C 0.5007 -0.1930 0.7115 0.181 Uiso calc R 1 . .

loop_
_atom_site_aniso_label
_atom_site_aniso_U_11
_atom_site_aniso_U_22
_atom_site_aniso_U_33
_atom_site_aniso_U_12
_atom_site_aniso_U_13
_atom_site_aniso_U_23
Cl1 0.0758(5) 0.1044(6) 0.0655(5) -0.0208(4) 0.0137(4) -0.0139(4)
O1 0.0965(16) 0.0922(16) 0.0772(14) 0.0004(12) 0.0081(12) 0.0054(12)
O2 0.0882(13) 0.0688(13) 0.0590(11) -0.0121(10) 0.0075(10) 0.0023(10)
N1 0.0898(17) 0.0651(15) 0.0463(12) -0.0059(12) 0.0280(12) -0.0022(11)
C1 0.0804(19) 0.0612(18) 0.0541(16) -0.0052(14) 0.0260(15) -0.0026(13)
C2 0.0806(18) 0.0504(15) 0.0389(13) -0.0023(13) 0.0184(13) -0.0007(11)
C3 0.094(2) 0.0725(19) 0.0371(14) -0.0044(16) 0.0162(14) -0.0061(12)
C4 0.081(2) 0.0707(19) 0.0420(15) -0.0070(15) 0.0034(13) -0.0071(12)
C5 0.0687(16) 0.0581(16) 0.0504(15) -0.0073(13) 0.0117(13) -0.0033(12)
C6 0.0786(18) 0.0543(16) 0.0388(13) -0.0073(13) 0.0163(13) -0.0064(11)
C7 0.0695(17) 0.0473(14) 0.0390(13) -0.0068(12) 0.0156(12) -0.0027(11)
C8 0.0747(17) 0.0473(15) 0.0399(13) -0.0062(12) 0.0183(12) -0.0037(11)
C9 0.0734(17) 0.0563(16) 0.0447(14) -0.0080(13) 0.0225(13) -0.0049(12)
C10 0.0654(15) 0.0565(16) 0.0392(13) -0.0126(13) 0.0149(11) -0.0048(12)
C11 0.103(2) 0.0622(18) 0.0529(16) -0.0086(15) 0.0231(15) 0.0024(14)
C12 0.114(3) 0.087(2) 0.0502(17) -0.0144(19) 0.0245(16) 0.0127(16)
C13 0.098(2) 0.097(2) 0.0477(16) -0.0237(19) 0.0279(15) -0.0128(17)
C14 0.110(2) 0.082(2) 0.0560(17) -0.0013(18) 0.0304(16) -0.0156(16)
C15 0.098(2) 0.0667(19) 0.0445(15) 0.0004(16) 0.0189(14) -0.0033(13)
C16 0.0715(18) 0.079(2) 0.0556(17) -0.0056(16) 0.0246(14) -0.0067(15)
C17 0.0646(17) 0.086(2) 0.0619(17) -0.0129(16) 0.0134(14) -0.0095(16)
C18 0.0642(17) 0.087(2) 0.0605(17) -0.0086(16) 0.0194(14) -0.0137(16)
C19 0.0628(16) 0.074(2) 0.0585(17) -0.0095(14) 0.0173(13) -0.0157(15)
C20 0.0791(19) 0.077(2) 0.0561(16) -0.0072(16) 0.0119(14) -0.0001(14)
C21 0.0769(18) 0.075(2) 0.0530(16) -0.0084(15) 0.0059(14) -0.0069(15)
C22 0.0636(16) 0.073(2) 0.0526(16) -0.0015(14) 0.0158(13) -0.0058(14)
C23 0.0748(19) 0.088(2) 0.0554(17) -0.0078(16) 0.0048(14) 0.0013(15)
C24 0.0687(18) 0.088(2) 0.0593(17) -0.0090(16) 0.0017(14) -0.0070(17)
C25 0.097(2) 0.116(3) 0.0730(19) -0.0114(19) 0.0472(17) -0.0061(18)
C26 0.103(2) 0.094(3) 0.073(2) -0.0185(19) 0.0026(18) 0.0186(19)
C27 0.141(3) 0.099(3) 0.119(3) -0.012(2) 0.029(2) 0.034(2)

loop_
_atom_type_symbol
_atom_type_description
_atom_type_scat_dispersion_real
_atom_type_scat_dispersion_imag
_atom_type_scat_source
C C 0.0033 0.0016 'International Tables Vol C Tables 4.2.6.8 and 6.1.1.4'
H H 0.0000 0.0000 'International Tables Vol C Tables 4.2.6.8 and 6.1.1.4'
N N 0.0061 0.0033 'International Tables Vol C Tables 4.2.6.8 and 6.1.1.4'
O O 0.0106 0.0060 'International Tables Vol C Tables 4.2.6.8 and 6.1.1.4'
Cl Cl 0.1484 0.1585 'International Tables Vol C Tables 4.2.6.8 and 6.1.1.4'

loop_
_geom_angle_atom_site_label_1
_geom_angle_atom_site_label_2
_geom_angle_atom_site_label_3
_geom_angle_site_symmetry_1
_geom_angle_site_symmetry_3
_geom_angle
_geom_angle_publ_flag
C22 O2 C26 . . 118.2(2) ?
C1 N1 C2 . . 118.6(2) ?
N1 C1 C9 . . 122.4(2) ?
N1 C1 C25 . . 116.1(2) ?
C9 C1 C25 . . 121.5(2) ?
N1 C2 C3 . . 119.0(2) ?
N1 C2 C7 . . 123.1(2) ?
C3 C2 C7 . . 118.0(3) ?
C4 C3 C2 . . 122.0(2) ?
C4 C3 H3A . . 119.0 ?
C2 C3 H3A . . 119.0 ?
C3 C4 C5 . . 119.6(2) ?
C3 C4 H4A . . 120.2 ?
C5 C4 H4A . . 120.2 ?
C6 C5 C4 . . 120.8(3) ?
C6 C5 Cl1 . . 119.7(2) ?
C4 C5 Cl1 . . 119.5(2) ?
C5 C6 C7 . . 120.3(2) ?
C5 C6 H6A . . 119.8 ?
C7 C6 H6A . . 119.8 ?
C6 C7 C2 . . 119.3(2) ?
C6 C7 C8 . . 123.3(2) ?
C2 C7 C8 . . 117.4(2) ?
C9 C8 C7 . . 118.5(2) ?
C9 C8 C10 . . 122.7(2) ?
C7 C8 C10 . . 118.8(2) ?
C8 C9 C1 . . 120.1(2) ?
C8 C9 C16 . . 119.3(2) ?
C1 C9 C16 . . 120.4(2) ?
C11 C10 C15 . . 118.8(2) ?
C11 C10 C8 . . 120.5(2) ?
C15 C10 C8 . . 120.6(2) ?
C10 C11 C12 . . 119.9(3) ?
C10 C11 H11A . . 120.1 ?
C12 C11 H11A . . 120.1 ?
C13 C12 C11 . . 120.6(3) ?
C13 C12 H12A . . 119.7 ?
C11 C12 H12A . . 119.7 ?
C12 C13 C14 . . 119.6(3) ?
C12 C13 H13A . . 120.2 ?
C14 C13 H13A . . 120.2 ?
C13 C14 C15 . . 120.4(3) ?
C13 C14 H14A . . 119.8 ?
C15 C14 H14A . . 119.8 ?
C10 C15 C14 . . 120.7(3) ?
C10 C15 H15A . . 119.7 ?
C14 C15 H15A . . 119.7 ?
O1 C16 C17 . . 120.8(3) ?
O1 C16 C9 . . 119.0(3) ?
C17 C16 C9 . . 120.2(3) ?
C18 C17 C16 . . 124.4(3) ?
C18 C17 H17A . . 117.8 ?
C16 C17 H17A . . 117.8 ?
C17 C18 C19 . . 127.5(3) ?
C17 C18 H18A . . 116.2 ?
C19 C18 H18A . . 116.2 ?
C24 C19 C20 . . 117.1(3) ?
C24 C19 C18 . . 120.3(2) ?
C20 C19 C18 . . 122.6(3) ?
C21 C20 C19 . . 120.9(3) ?
C21 C20 H20A . . 119.6 ?
C19 C20 H20A . . 119.6 ?
C20 C21 C22 . . 120.5(2) ?
C20 C21 H21A . . 119.7 ?
C22 C21 H21A . . 119.7 ?
O2 C22 C23 . . 125.1(3) ?
O2 C22 C21 . . 116.0(2) ?
C23 C22 C21 . . 118.8(3) ?
C24 C23 C22 . . 119.9(3) ?
C24 C23 H23A . . 120.0 ?
C22 C23 H23A . . 120.0 ?
C23 C24 C19 . . 122.7(2) ?
C23 C24 H24A . . 118.6 ?
C19 C24 H24A . . 118.6 ?
C1 C25 H25A . . 109.5 ?
C1 C25 H25B . . 109.5 ?
H25A C25 H25B . . 109.5 ?
C1 C25 H25C . . 109.5 ?
H25A C25 H25C . . 109.5 ?
H25B C25 H25C . . 109.5 ?
O2 C26 C27 . . 108.7(2) ?
O2 C26 H26A . . 109.9 ?
C27 C26 H26A . . 109.9 ?
O2 C26 H26B . . 109.9 ?
C27 C26 H26B . . 109.9 ?
H26A C26 H26B . . 108.3 ?
C26 C27 H27A . . 109.5 ?
C26 C27 H27B . . 109.5 ?
H27A C27 H27B . . 109.5 ?
C26 C27 H27C . . 109.5 ?
H27A C27 H27C . . 109.5 ?
H27B C27 H27C . . 109.5 ?

loop_
_geom_bond_atom_site_label_1
_geom_bond_atom_site_label_2
_geom_bond_site_symmetry_2
_geom_bond_distance
_geom_bond_publ_flag
Cl1 C5 . 1.737(3) ?
O1 C16 . 1.217(3) ?
O2 C22 . 1.352(3) ?
O2 C26 . 1.424(3) ?
N1 C1 . 1.323(3) ?
N1 C2 . 1.359(3) ?
C1 C9 . 1.427(3) ?
C1 C25 . 1.504(4) ?
C2 C3 . 1.414(3) ?
C2 C7 . 1.421(3) ?
C3 C4 . 1.341(3) ?
C3 H3A . 0.93 ?
C4 C5 . 1.408(3) ?
C4 H4A . 0.93 ?
C5 C6 . 1.365(3) ?
C6 C7 . 1.400(3) ?
C6 H6A . 0.93 ?
C7 C8 . 1.432(3) ?
C8 C9 . 1.367(3) ?
C8 C10 . 1.500(3) ?
C9 C16 . 1.518(4) ?
C10 C11 . 1.375(3) ?
C10 C15 . 1.376(3) ?
C11 C12 . 1.395(4) ?
C11 H11A . 0.93 ?
C12 C13 . 1.360(4) ?
C12 H12A . 0.93 ?
C13 C14 . 1.362(4) ?
C13 H13A . 0.93 ?
C14 C15 . 1.382(3) ?
C14 H14A . 0.93 ?
C15 H15A . 0.93 ?
C16 C17 . 1.460(4) ?
C17 C18 . 1.319(4) ?
C17 H17A . 0.93 ?
C18 C19 . 1.467(4) ?
C18 H18A . 0.93 ?
C19 C24 . 1.376(4) ?
C19 C20 . 1.398(3) ?
C20 C21 . 1.376(4) ?
C20 H20A . 0.93 ?
C21 C22 . 1.386(3) ?
C21 H21A . 0.93 ?
C22 C23 . 1.385(3) ?
C23 C24 . 1.362(4) ?
C23 H23A . 0.93 ?
C24 H24A . 0.93 ?
C25 H25A . 0.96 ?
C25 H25B . 0.96 ?
C25 H25C . 0.96 ?
C26 C27 . 1.460(4) ?
C26 H26A . 0.97 ?
C26 H26B . 0.97 ?
C27 H27A . 0.96 ?
C27 H27B . 0.96 ?
C27 H27C . 0.96 ?

loop_
_geom_hbond_atom_site_label_D
_geom_hbond_atom_site_label_H
_geom_hbond_atom_site_label_A
_geom_hbond_site_symmetry_A
_geom_hbond_distance_DH
_geom_hbond_distance_HA
_geom_hbond_distance_DA
_geom_hbond_angle_DHA
_geom_hbond_publ_flag
C21 H21A O2 3_656 0.93 2.57 3.493(3) 172 yes

loop_
_geom_torsion_atom_site_label_1
_geom_torsion_atom_site_label_2
_geom_torsion_atom_site_label_3
_geom_torsion_atom_site_label_4
_geom_torsion_site_symmetry_1
_geom_torsion_site_symmetry_2
_geom_torsion_site_symmetry_3
_geom_torsion_site_symmetry_4
_geom_torsion
_geom_torsion_publ_flag
C2 N1 C1 C9 . . . . 1.0(4) ?
C2 N1 C1 C25 . . . . -178.4(2) ?
C1 N1 C2 C3 . . . . 177.5(2) ?
C1 N1 C2 C7 . . . . -0.9(4) ?
N1 C2 C3 C4 . . . . -177.9(2) ?
C7 C2 C3 C4 . . . . 0.6(4) ?
C2 C3 C4 C5 . . . . -0.6(4) ?
C3 C4 C5 C6 . . . . -0.2(4) ?
C3 C4 C5 Cl1 . . . . 180.0(2) ?
C4 C5 C6 C7 . . . . 1.0(4) ?
Cl1 C5 C6 C7 . . . . -179.20(18) ?
C5 C6 C7 C2 . . . . -1.0(4) ?
C5 C6 C7 C8 . . . . 177.8(2) ?
N1 C2 C7 C6 . . . . 178.6(2) ?
C3 C2 C7 C6 . . . . 0.2(3) ?
N1 C2 C7 C8 . . . . -0.3(3) ?
C3 C2 C7 C8 . . . . -178.7(2) ?
C6 C7 C8 C9 . . . . -177.6(2) ?
C2 C7 C8 C9 . . . . 1.3(3) ?
C6 C7 C8 C10 . . . . 2.3(3) ?
C2 C7 C8 C10 . . . . -178.9(2) ?
C7 C8 C9 C1 . . . . -1.2(3) ?
C10 C8 C9 C1 . . . . 179.0(2) ?
C7 C8 C9 C16 . . . . 174.6(2) ?
C10 C8 C9 C16 . . . . -5.2(4) ?
N1 C1 C9 C8 . . . . 0.0(4) ?
C25 C1 C9 C8 . . . . 179.4(2) ?
N1 C1 C9 C16 . . . . -175.7(2) ?
C25 C1 C9 C16 . . . . 3.7(4) ?
C9 C8 C10 C11 . . . . 88.1(3) ?
C7 C8 C10 C11 . . . . -91.7(3) ?
C9 C8 C10 C15 . . . . -94.2(3) ?
C7 C8 C10 C15 . . . . 86.0(3) ?
C15 C10 C11 C12 . . . . 0.0(4) ?
C8 C10 C11 C12 . . . . 177.7(3) ?
C10 C11 C12 C13 . . . . 0.2(4) ?
C11 C12 C13 C14 . . . . -0.2(5) ?
C12 C13 C14 C15 . . . . 0.0(5) ?
C11 C10 C15 C14 . . . . -0.2(4) ?
C8 C10 C15 C14 . . . . -177.9(3) ?
C13 C14 C15 C10 . . . . 0.2(4) ?
C8 C9 C16 O1 . . . . -79.3(3) ?
C1 C9 C16 O1 . . . . 96.4(3) ?
C8 C9 C16 C17 . . . . 100.5(3) ?
C1 C9 C16 C17 . . . . -83.8(3) ?
O1 C16 C17 C18 . . . . -176.1(3) ?
C9 C16 C17 C18 . . . . 4.1(4) ?
C16 C17 C18 C19 . . . . 178.4(2) ?
C17 C18 C19 C24 . . . . -163.6(3) ?
C17 C18 C19 C20 . . . . 15.7(4) ?
C24 C19 C20 C21 . . . . 1.9(4) ?
C18 C19 C20 C21 . . . . -177.4(3) ?
C19 C20 C21 C22 . . . . -0.4(4) ?
C26 O2 C22 C23 . . . . 1.8(4) ?
C26 O2 C22 C21 . . . . -179.7(3) ?
C20 C21 C22 O2 . . . . -179.1(3) ?
C20 C21 C22 C23 . . . . -0.5(4) ?
O2 C22 C23 C24 . . . . 178.4(3) ?
C21 C22 C23 C24 . . . . 0.0(4) ?
C22 C23 C24 C19 . . . . 1.6(4) ?
C20 C19 C24 C23 . . . . -2.5(4) ?
C18 C19 C24 C23 . . . . 176.8(3) ?
C22 O2 C26 C27 . . . . -171.7(3) ?

loop_
_cod_related_entry_id
_cod_related_entry_database
_cod_related_entry_code
1 ChemSpider 23961081
